data_1535140
loop_
_publ_author_name
'Mauvy, F.'
'Launay, J.C.'
'Darriet, J.'

_publ_section_title
;
 Synthesis, crystal structures and ionic conductivities of Bi14 P4 O31 and
 Bi 50 V4 O85. Two members of the series Bi18-4m M4m O27+4m (M = P, V)
 related to the fluorite-type structure.
;
_journal_name_full 'Journal of Solid State Chemistry'
_journal_page_first 2015
_journal_page_last 2023
_journal_volume 178
_journal_year 2005
_chemical_formula_sum 'Bi14 O31 P4'
_chemical_name_systematic 'Bi14 P4 O31'
_space_group_IT_number 15
_symmetry_space_group_name_Hall '-C 2yc'
_symmetry_space_group_name_H-M 'C 1 2/c 1'
_cell_angle_alpha 90
_cell_angle_beta 93.63
_cell_angle_gamma 90
_cell_formula_units_Z 16
_cell_length_a 19.2745
_cell_length_b 11.3698
_cell_length_c 52.4082
_cell_volume 11462.068
_citation_journal_id_ASTM JSSCBI
_cod_data_source_file Mauvy_JSSCBI_2005_1938.cif
_cod_data_source_block Bi14O31P4
_cod_original_cell_volume 11462.07
_cod_database_code 1535140

loop_
_symmetry_equiv_pos_as_xyz
x,y,z
-x,y,-z+1/2
-x,-y,-z
x,-y,z-1/2
x+1/2,y+1/2,z
-x+1/2,y+1/2,-z+1/2
-x+1/2,-y+1/2,-z
x+1/2,-y+1/2,z-1/2

loop_
_atom_site_label
_atom_site_type_symbol
_atom_site_fract_x
_atom_site_fract_y
_atom_site_fract_z
_atom_site_occupancy
_atom_site_U_iso_or_equiv
O56 O-2 -0.6074 0.707 0.0482 1 0.0
O58 O-2 -0.4706 0.0823 0.0151 1 0.0
Bi2 Bi+3 -0.18572 0.40554 0.15198 1 0.0
O8 O-2 -0.0137 0.8221 0.13 1 0.0
O3 O-2 0.1014 0.323 0.1793 1 0.0
Bi16 Bi+3 -0.59731 0.41379 0.09647 1 0.0
Bi5 Bi+3 -0.35031 0.25264 0.16244 1 0.0
O49 O-2 -0.4168 -0.1151 0.0523 1 0.0
O28 O-2 0.028 0.582 0.2123 1 0.0
Bi18 Bi+3 -0.43888 0.22475 0.09582 1 0.0
Bi8 Bi+3 -0.09913 -0.0565 -0.71972 1 0.0
Bi10 Bi+3 -0.92832 -0.56812 -0.71886 1 0.0
O34 O-2 0.038 0.6128 0.0623 1 0.0
Bi21 Bi+3 -0.27457 0.43671 0.08413 1 0.0
O13 O-2 -0.2256 -0.0154 0.1056 1 0.0
O25 O-2 0.1297 0.505 0.2409 1 0.0
O55 O-2 -0.8903 -0.4006 -0.705 1 0.0
P7 P+5 0.0978 0.609 0.22524 1 0.0
P2 P+5 -0.0211 0.8872 0.15493 1 0.0
O5 O-2 0.0524 0.9149 0.1685 1 0.0
O9 O-2 0.5192 0.6988 0.1065 1 0.0
O47 O-2 -0.5515 0.8875 0.1801 1 0.0
O22 O-2 0.1918 0.933 0.0376 1 0.0
O26 O-2 0.0981 0.719 0.2417 1 0.0
O43 O-2 -0.12 0.5763 0.144 1 0.0
Bi26 Bi+3 -0.0487 0.07336 0.03002 1 0.0
O4 O-2 0.1505 0.302 0.1365 1 0.0
O11 O-2 0.5891 0.5164 0.1098 1 0.0
Bi1 Bi+3 -0.19009 0.07974 0.15606 1 0.0
O15 O-2 -0.2729 0.16 0.1254 1 0.0
P6 P+5 0.1205 0.8987 0.02671 1 0.0
O46 O-2 -0.2055 -0.7111 -0.7287 1 0.0
O33 O-2 -0.1806 0.4088 0.1115 1 0.0
Bi20 Bi+3 -0.27171 0.75893 0.09322 1 0.0
O37 O-2 -0.3043 0.4018 0.1427 1 0.0
O61 O-2 -0.2629 0.6203 0.1249 1 0.0
O36 O-2 -0.6879 0.8708 0.0643 1 0.0
O16 O-2 -0.2394 0.175 0.0793 1 0.0
O24 O-2 0.088 0.8182 0.0462 1 0.0
O42 O-2 -0.5394 0.2736 0.0799 1 0.0
P5 P+5 -0.202 0.8905 0.03601 1 0.0
Bi14 Bi+3 -0.76526 -0.06255 -0.71854 1 0.0
Bi22 Bi+3 -0.70024 0.07915 0.01978 1 0.0
O14 O-2 -0.3437 0.059 0.0899 1 0.0
O39 O-2 -0.2302 0.6013 0.0745 1 0.0
Bi19 Bi+3 -0.44957 0.90234 0.1012 1 0.0
Bi7 Bi+3 -0.52058 0.73213 0.15941 1 0.0
Bi9 Bi+3 -0.09927 -0.73528 -0.7203 1 0.0
O23 O-2 0.0733 0.0054 0.0202 1 0.0
O59 O-2 -0.1986 -0.0765 -0.7404 1 0.0
Bi15 Bi+3 -0.61044 0.08111 0.08835 1 0.0
P4 P+5 -0.2698 0.092 0.09978 1 0.0
O57 O-2 -0.5532 0.905 0.0802 1 0.0
P8 P+5 -0.0798 0.1022 0.21778 1 0.0
Bi28 Bi+3 -0.02471 0.72436 0.03639 1 0.0
Bi11 Bi+3 -0.93545 -0.23648 -0.71579 1 0.0
O2 O-2 0.2209 0.407 0.1724 1 0.0
O50 O-2 0.0096 0.2226 0.0201 1 0.0
P3 P+5 0.5557 0.6024 0.09108 1 0.0
O18 O-2 -0.1389 0.925 0.0541 1 0.0
O27 O-2 0.1384 0.633 0.2019 1 0.0
O20 O-2 -0.1788 0.802 0.0163 1 0.0
O38 O-2 -0.624 0.107 -0.0072 1 0.0
O54 O-2 -0.6024 0.0945 0.0469 1 0.0
Bi12 Bi+3 0.74799 0.22404 0.7803 1 0.0
O29 O-2 -0.1367 0.083 0.1971 1 0.0
Bi27 Bi+3 -0.04071 0.40476 0.02729 1 0.0
Bi13 Bi+3 -0.7734 -0.39364 -0.7148 1 0.0
O6 O-2 -0.0636 0.9957 0.1487 1 0.0
O41 O-2 -0.3258 0.3637 0.1949 1 0.0
O31 O-2 -0.1035 0.2 0.2367 1 0.0
Bi4 Bi+3 -0.34765 0.5725 0.14784 1 0.0
O60 O-2 -0.1384 0.1026 -0.7085 1 0.0
O52 O-2 -0.6275 0.7239 0.1453 1 0.0
O35 O-2 -0.6573 0.8986 0.0131 1 0.0
O19 O-2 -0.2602 0.829 0.0511 1 0.0
Bi3 Bi+3 -0.18293 0.72065 0.152 1 0.0
Bi23 Bi+3 -0.70599 0.7556 0.03111 1 0.0
O1 O-2 0.115 0.4995 0.1508 1 0.0
O48 O-2 0.6814 0.087 0.7912 1 0.0
O30 O-2 -0.012 0.141 0.2075 1 0.0
O40 O-2 -0.6607 0.2688 0.1057 1 0.0
O53 O-2 -0.4894 0.0829 0.1136 1 0.0
O17 O-2 -0.2312 0.992 0.0219 1 0.0
O12 O-2 0.4992 0.542 0.073 1 0.0
Bi24 Bi+3 -0.37362 0.04253 0.0396 1 0.0
O45 O-2 -0.828 -0.2068 -0.707 1 0.0
Bi6 Bi+3 -0.50812 0.04602 0.15592 1 0.0
O32 O-2 -0.0698 -0.017 0.2335 1 0.0
O10 O-2 0.6153 0.6563 0.075 1 0.0
O44 O-2 -0.7538 -0.3973 -0.6743 1 0.0
Bi25 Bi+3 -0.37837 0.73661 0.03137 1 0.0
O7 O-2 -0.0593 0.799 0.1729 1 0.0
O51 O-2 -0.5156 -0.1184 0.1338 1 0.0
P1 P+5 0.1488 0.39 0.15976 1 0.0
O62 O-2 -0.2476 0.2136 0.175 1 0.0
O21 O-2 0.1296 0.8312 0.0018 1 0.0
Bi17 Bi+3 -0.62168 0.76533 0.09083 1 0.0
